data_7117106
loop_
_publ_author_name
'Baddigam Kiran Reddy'
'Santosh C. Gadekar'
'Venkataramanarao G. Anand'

_publ_section_title
;
 Non-covalent composites of antiaromatic isophlorin-fullerene
;
_journal_name_full Chem.Commun.
_journal_page_first 8276
_journal_paper_doi 10.1039/C5cc00771B
_journal_volume 51
_journal_year 2015
_chemical_formula_moiety 'C32 H10 F10 O4'
_chemical_formula_sum 'C32 H10 F10 O4'
_chemical_formula_weight 648.40
_chemical_name_systematic
;
 ?
;
_space_group_crystal_system monoclinic
_space_group_IT_number 14
_space_group_name_Hall '-P 2ybc'
_space_group_name_H-M_alt 'P 1 21/c 1'
_symmetry_space_group_name_Hall '-P 2ybc'
_symmetry_space_group_name_H-M 'P 1 21/c 1'
_atom_sites_solution_hydrogens geom
_audit_creation_method SHELXL-2014/6
_audit_update_record
;
2015-03-13 deposited with the CCDC.
2015-04-06 downloaded from the CCDC.
;
_cell_angle_alpha 90
_cell_angle_beta 99.012(6)
_cell_angle_gamma 90
_cell_formula_units_Z 2
_cell_length_a 14.649(4)
_cell_length_b 10.269(3)
_cell_length_c 8.425(2)
_cell_measurement_reflns_used 5541
_cell_measurement_temperature 100(2)
_cell_measurement_theta_max 33.39
_cell_measurement_theta_min 3.15
_cell_volume 1251.7(6)
_computing_cell_refinement 'Bruker SAINT'
_computing_data_collection 'Bruker APEX2'
_computing_data_reduction 'Bruker SAINT'
_computing_molecular_graphics 'Bruker SHELXTL'
_computing_publication_material 'Bruker SHELXTL'
_computing_structure_refinement 'SHELXL-2014/6 (Sheldrick, 2014)'
_computing_structure_solution 'SHELXS-97 (Sheldrick 2008)'
_diffrn_ambient_temperature 100(2)
_diffrn_measured_fraction_theta_full 1.000
_diffrn_measured_fraction_theta_max 0.996
_diffrn_measurement_device_type 'Bruker APEX-II CCD'
_diffrn_measurement_method '\f and \w scans'
_diffrn_radiation_type MoK\a
_diffrn_radiation_wavelength 0.71073
_diffrn_reflns_av_R_equivalents 0.0300
_diffrn_reflns_av_unetI/netI 0.0239
_diffrn_reflns_Laue_measured_fraction_full 1.000
_diffrn_reflns_Laue_measured_fraction_max 0.996
_diffrn_reflns_limit_h_max 20
_diffrn_reflns_limit_h_min -19
_diffrn_reflns_limit_k_max 14
_diffrn_reflns_limit_k_min -11
_diffrn_reflns_limit_l_max 10
_diffrn_reflns_limit_l_min -11
_diffrn_reflns_number 15032
_diffrn_reflns_point_group_measured_fraction_full 1.000
_diffrn_reflns_point_group_measured_fraction_max 0.996
_diffrn_reflns_theta_full 25.242
_diffrn_reflns_theta_max 29.074
_diffrn_reflns_theta_min 2.432
_exptl_absorpt_coefficient_mu 0.163
_exptl_absorpt_correction_T_max 0.987
_exptl_absorpt_correction_T_min 0.981
_exptl_absorpt_correction_type multi-scan
_exptl_absorpt_process_details 'Multi-Scan absorption correction method'
_exptl_crystal_colour BLACK
_exptl_crystal_density_diffrn 1.720
_exptl_crystal_description BLOCK
_exptl_crystal_F_000 648
_exptl_crystal_size_max 0.220
_exptl_crystal_size_mid 0.100
_exptl_crystal_size_min 0.080
_refine_diff_density_max 0.440
_refine_diff_density_min -0.223
_refine_diff_density_rms 0.055
_refine_ls_extinction_coef .
_refine_ls_extinction_method none
_refine_ls_goodness_of_fit_ref 1.035
_refine_ls_hydrogen_treatment constr
_refine_ls_matrix_type full
_refine_ls_number_parameters 208
_refine_ls_number_reflns 3342
_refine_ls_number_restraints 0
_refine_ls_restrained_S_all 1.035
_refine_ls_R_factor_all 0.0500
_refine_ls_R_factor_gt 0.0383
_refine_ls_shift/su_max 0.001
_refine_ls_shift/su_mean 0.000
_refine_ls_structure_factor_coef Fsqd
_refine_ls_weighting_details 'w=1/[\s^2^(Fo^2^)+(0.0608P)^2^+0.4557P] where P=(Fo^2^+2Fc^2^)/3'
_refine_ls_weighting_scheme calc
_refine_ls_wR_factor_gt 0.1021
_refine_ls_wR_factor_ref 0.1102
_reflns_Friedel_coverage 0.000
_reflns_Friedel_fraction_full .
_reflns_Friedel_fraction_max .
_reflns_number_gt 2691
_reflns_number_total 3342
_reflns_threshold_expression 'I > 2\s(I)'
_cod_data_source_file c5cc00771b2.cif
_cod_data_source_block 5
_cod_original_cell_volume 1251.8(6)
_cod_database_code 7117106
_shelx_space_group_comment
;
The symmetry employed for this shelxl refinement is uniquely defined
by the following loop, which should always be used as a source of
symmetry information in preference to the above space-group names.
They are only intended as comments.
;
_shelx_estimated_absorpt_t_min 0.965
_shelx_estimated_absorpt_t_max 0.987
_shelxl_version_number 2014/6

loop_
_space_group_symop_operation_xyz
'x, y, z'
'-x, y+1/2, -z+1/2'
'-x, -y, -z'
'x, -y-1/2, z-1/2'

loop_
_atom_site_label
_atom_site_type_symbol
_atom_site_fract_x
_atom_site_fract_y
_atom_site_fract_z
_atom_site_U_iso_or_equiv
_atom_site_adp_type
_atom_site_occupancy
_atom_site_site_symmetry_order
_atom_site_calc_flag
_atom_site_refinement_flags_posn
_atom_site_refinement_flags_adp
_atom_site_refinement_flags_occupancy
_atom_site_disorder_assembly
_atom_site_disorder_group
F1 F 1.03412(5) 0.81019(8) 1.17275(11) 0.0258(2) Uani 1 1 d . . . . .
F2 F 0.79659(6) 1.11364(8) 1.01358(11) 0.0258(2) Uani 1 1 d . . . . .
F3 F 0.94582(6) 0.63122(8) 0.96494(11) 0.0259(2) Uani 1 1 d . . . . .
F4 F 0.78101(6) 0.69141(8) 0.78409(10) 0.0257(2) Uani 1 1 d . . . . .
F5 F 0.95794(6) 1.05018(8) 1.19937(10) 0.0257(2) Uani 1 1 d . . . . .
O1 O 0.64229(6) 1.03278(9) 0.51350(11) 0.0193(2) Uani 1 1 d . . . . .
O2 O 0.52918(6) 0.92419(10) 0.73234(12) 0.0197(2) Uani 1 1 d . . . . .
C1 C 0.95221(8) 0.83948(13) 1.08450(16) 0.0196(3) Uani 1 1 d . . . . .
C2 C 0.90726(9) 0.74844(13) 0.97904(16) 0.0193(3) Uani 1 1 d . . . . .
C3 C 0.82307(9) 0.78146(13) 0.88639(16) 0.0193(3) Uani 1 1 d . . . . .
C4 C 0.78281(9) 0.90421(13) 0.89318(16) 0.0184(3) Uani 1 1 d . . . . .
C5 C 0.69595(9) 0.93927(13) 0.78173(16) 0.0189(3) Uani 1 1 d . . . . .
C6 C 0.71355(8) 1.00256(13) 0.63531(16) 0.0182(3) Uani 1 1 d . . . . .
C7 C 0.68282(9) 1.09127(13) 0.39273(17) 0.0200(3) Uani 1 1 d . . . . .
C8 C 0.62960(9) 1.13631(14) 0.24553(17) 0.0230(3) Uani 1 1 d . . . . .
H8 H 0.6654 1.1782 0.1758 0.028 Uiso 1 1 calc R U . . .
C9 C 0.46190(9) 0.86930(14) 0.81341(17) 0.0231(3) Uani 1 1 d . . . . .
C10 C 0.61430(9) 0.90330(13) 0.82745(17) 0.0208(3) Uani 1 1 d . . . . .
C11 C 0.83055(9) 0.99321(13) 1.00110(16) 0.0189(3) Uani 1 1 d . . . . .
C12 C 0.91364(9) 0.96209(13) 1.09660(16) 0.0194(3) Uani 1 1 d . . . . .
C13 C 0.50696(11) 0.81682(18) 0.96366(19) 0.0319(4) Uani 1 1 d . . . . .
H13 H 0.4773 0.7751 1.0424 0.038 Uiso 1 1 calc R U . . .
C14 C 0.59906(10) 0.83717(16) 0.97335(19) 0.0292(3) Uani 1 1 d . . . . .
H14 H 0.6454 0.8126 1.0601 0.035 Uiso 1 1 calc R U . . .
C15 C 0.79673(9) 1.04076(14) 0.59336(17) 0.0225(3) Uani 1 1 d . . . . .
H15 H 0.8560 1.0309 0.6564 0.027 Uiso 1 1 calc R U . . .
C16 C 0.77708(9) 1.09770(14) 0.43763(18) 0.0224(3) Uani 1 1 d . . . . .
H16 H 0.8205 1.1331 0.3768 0.027 Uiso 1 1 calc R U . . .

loop_
_atom_site_aniso_label
_atom_site_aniso_U_11
_atom_site_aniso_U_22
_atom_site_aniso_U_33
_atom_site_aniso_U_23
_atom_site_aniso_U_13
_atom_site_aniso_U_12
F1 0.0154(4) 0.0304(4) 0.0277(5) 0.0020(3) -0.0087(3) 0.0009(3)
F2 0.0257(4) 0.0196(4) 0.0305(5) -0.0004(3) -0.0004(3) 0.0036(3)
F3 0.0231(4) 0.0220(4) 0.0301(5) -0.0014(3) -0.0035(3) 0.0061(3)
F4 0.0231(4) 0.0237(4) 0.0264(4) -0.0062(3) -0.0081(3) -0.0005(3)
F5 0.0243(4) 0.0250(4) 0.0252(5) -0.0048(3) -0.0044(3) -0.0063(3)
O1 0.0136(4) 0.0244(5) 0.0185(5) 0.0036(4) -0.0018(3) 0.0005(3)
O2 0.0131(4) 0.0258(5) 0.0187(5) 0.0048(4) -0.0017(3) -0.0004(3)
C1 0.0133(5) 0.0257(6) 0.0180(6) 0.0036(5) -0.0032(5) -0.0006(5)
C2 0.0167(6) 0.0193(6) 0.0208(7) 0.0008(5) 0.0003(5) 0.0020(5)
C3 0.0182(6) 0.0205(6) 0.0175(6) -0.0014(5) -0.0027(5) -0.0017(5)
C4 0.0145(5) 0.0207(6) 0.0186(6) 0.0024(5) -0.0015(4) 0.0003(4)
C5 0.0154(6) 0.0206(6) 0.0185(6) 0.0012(5) -0.0041(5) 0.0010(4)
C6 0.0146(5) 0.0193(6) 0.0190(6) 0.0005(5) -0.0031(5) 0.0015(4)
C7 0.0169(6) 0.0209(6) 0.0212(7) 0.0016(5) 0.0001(5) 0.0002(5)
C8 0.0174(6) 0.0299(7) 0.0213(7) 0.0044(5) 0.0016(5) -0.0001(5)
C9 0.0191(6) 0.0300(7) 0.0197(7) 0.0063(5) 0.0009(5) -0.0009(5)
C10 0.0158(6) 0.0252(7) 0.0193(6) 0.0027(5) -0.0042(5) 0.0012(5)
C11 0.0180(6) 0.0184(6) 0.0195(6) 0.0017(5) 0.0006(5) 0.0005(5)
C12 0.0176(6) 0.0213(6) 0.0178(6) -0.0007(5) -0.0017(5) -0.0040(5)
C13 0.0225(7) 0.0478(9) 0.0237(8) 0.0147(7) -0.0016(6) -0.0029(6)
C14 0.0208(6) 0.0403(8) 0.0240(7) 0.0115(6) -0.0046(5) -0.0008(6)
C15 0.0161(6) 0.0256(7) 0.0240(7) -0.0005(5) -0.0021(5) -0.0011(5)
C16 0.0160(6) 0.0245(7) 0.0258(7) 0.0013(5) 0.0002(5) -0.0020(5)

loop_
_atom_type_symbol
_atom_type_description
_atom_type_scat_dispersion_real
_atom_type_scat_dispersion_imag
_atom_type_scat_source
C C 0.0033 0.0016 'International Tables Vol C Tables 4.2.6.8 and 6.1.1.4'
H H 0.0000 0.0000 'International Tables Vol C Tables 4.2.6.8 and 6.1.1.4'
O O 0.0106 0.0060 'International Tables Vol C Tables 4.2.6.8 and 6.1.1.4'
F F 0.0171 0.0103 'International Tables Vol C Tables 4.2.6.8 and 6.1.1.4'

loop_
_geom_angle_atom_site_label_1
_geom_angle_atom_site_label_2
_geom_angle_atom_site_label_3
_geom_angle
_geom_angle_site_symmetry_1
_geom_angle_site_symmetry_3
C6 O1 C7 106.32(10) . .
C10 O2 C9 107.02(10) . .
F1 C1 C2 119.89(12) . .
F1 C1 C12 120.03(12) . .
C2 C1 C12 120.07(11) . .
F3 C2 C1 119.88(11) . .
F3 C2 C3 121.06(12) . .
C1 C2 C3 119.05(12) . .
F4 C3 C2 117.87(12) . .
F4 C3 C4 119.51(11) . .
C2 C3 C4 122.60(12) . .
C3 C4 C11 116.46(11) . .
C3 C4 C5 120.84(12) . .
C11 C4 C5 122.60(12) . .
C10 C5 C6 129.88(12) . .
C10 C5 C4 116.94(12) . .
C6 C5 C4 113.11(11) . .
C15 C6 O1 109.98(12) . .
C15 C6 C5 128.82(12) . .
O1 C6 C5 121.20(11) . .
C16 C7 O1 110.16(11) . .
C16 C7 C8 127.51(13) . .
O1 C7 C8 122.34(12) . .
C9 C8 C7 132.48(14) 3_676 .
C9 C8 H8 113.8 3_676 .
C7 C8 H8 113.8 . .
C8 C9 O2 124.65(12) 3_676 .
C8 C9 C13 126.72(14) 3_676 .
O2 C9 C13 108.59(11) . .
C5 C10 O2 122.88(12) . .
C5 C10 C14 128.59(12) . .
O2 C10 C14 108.51(11) . .
F2 C11 C12 117.95(12) . .
F2 C11 C4 119.97(11) . .
C12 C11 C4 122.08(12) . .
F5 C12 C11 120.59(12) . .
F5 C12 C1 119.68(11) . .
C11 C12 C1 119.73(12) . .
C14 C13 C9 108.10(14) . .
C14 C13 H13 125.9 . .
C9 C13 H13 125.9 . .
C13 C14 C10 107.75(13) . .
C13 C14 H14 126.1 . .
C10 C14 H14 126.1 . .
C6 C15 C16 107.10(12) . .
C6 C15 H15 126.5 . .
C16 C15 H15 126.5 . .
C7 C16 C15 106.45(12) . .
C7 C16 H16 126.8 . .
C15 C16 H16 126.8 . .

loop_
_geom_bond_atom_site_label_1
_geom_bond_atom_site_label_2
_geom_bond_distance
_geom_bond_site_symmetry_2
F1 C1 1.3430(14) .
F2 C11 1.3433(16) .
F3 C2 1.3428(16) .
F4 C3 1.3459(15) .
F5 C12 1.3466(15) .
O1 C6 1.3798(15) .
O1 C7 1.3921(17) .
O2 C10 1.3892(15) .
O2 C9 1.4024(17) .
C1 C2 1.3834(18) .
C1 C12 1.3904(19) .
C2 C3 1.3943(18) .
C3 C4 1.3966(19) .
C4 C11 1.3972(18) .
C4 C5 1.5020(17) .
C5 C10 1.3637(19) .
C5 C6 1.4528(19) .
C6 C15 1.3778(19) .
C7 C16 1.3749(18) .
C7 C8 1.4342(19) .
C8 C9 1.3557(19) 3_676
C8 H8 0.9500 .
C9 C8 1.3557(19) 3_676
C9 C13 1.438(2) .
C10 C14 1.452(2) .
C11 C12 1.3871(18) .
C13 C14 1.355(2) .
C13 H13 0.9500 .
C14 H14 0.9500 .
C15 C16 1.424(2) .
C15 H15 0.9500 .
C16 H16 0.9500 .
